data_4127015
loop_
_publ_author_name
'Wang, Zhao-Yang'
'Wang, Meng-Qi'
'Li, Yan-Ling'
'Luo, Peng'
'Jia, Tong-Tong'
'Huang, Ren-Wu'
'Zang, Shuang-Quan'
'Mak, Thomas C. W.'

_publ_section_title
;
 Atomically Precise Site-Specific Tailoring and Directional Assembly of
 Superatomic Silver Nanoclusters.
;
_journal_name_full 'Journal of the American Chemical Society'
_journal_paper_doi 10.1021/jacs.7b11338
_journal_year 2018
_chemical_formula_moiety 'C4 H22 B20 S2'
_chemical_formula_sum 'C4 H22 B20 S2'
_chemical_formula_weight 350.53
_chemical_name_systematic
;
 ?
;
_space_group_crystal_system orthorhombic
_space_group_IT_number 33
_space_group_name_Hall 'P 2c -2n'
_space_group_name_H-M_alt 'P n a 21'
_symmetry_space_group_name_Hall 'P 2c -2n'
_symmetry_space_group_name_H-M 'P n a 21'
_atom_sites_solution_hydrogens geom
_atom_sites_solution_primary dual
_audit_creation_date 2017-12-01
_audit_creation_method
;
Olex2 1.2
(compiled 2017.08.10 svn.r3458 for OlexSys, GUI svn.r5381)
;
_cell_angle_alpha 90
_cell_angle_beta 90
_cell_angle_gamma 90
_cell_formula_units_Z 4
_cell_length_a 23.5545(7)
_cell_length_b 6.98845(19)
_cell_length_c 11.5542(3)
_cell_measurement_reflns_used 3214
_cell_measurement_temperature 150.00(10)
_cell_measurement_theta_max 72.2990
_cell_measurement_theta_min 5.3630
_cell_volume 1901.93(9)
_computing_cell_refinement 'CrysAlisPro 1.171.39.27b (Rigaku OD, 2015)'
_computing_data_collection 'CrysAlisPro 1.171.39.27b (Rigaku OD, 2015)'
_computing_data_reduction 'CrysAlisPro 1.171.39.27b (Rigaku OD, 2015)'
_computing_molecular_graphics 'Olex2 (Dolomanov et al., 2009)'
_computing_publication_material 'Olex2 (Dolomanov et al., 2009)'
_computing_structure_refinement 'ShelXL (Sheldrick, 2015)'
_computing_structure_solution 'ShelXT (Sheldrick, 2015)'
_diffrn_ambient_environment N~2~
_diffrn_ambient_temperature 150.00(10)
_diffrn_detector 'CCD plate'
_diffrn_measured_fraction_theta_full 0.992
_diffrn_measured_fraction_theta_max 0.970
_diffrn_measurement_details
;
List of Runs (angles in degrees, time in seconds):

  # Type    Start    End  Width  t~exp~   \w     \q     \k     \f   Frames
--------------------------------------------------------------------------
  1  \w      8.00  74.00   0.50    0.50    --   45.70  57.00-120.00  132
  2  \w     77.00 130.00   0.50    0.50    --   45.70  57.00-120.00  106
  3  \w     88.00 188.00   0.50    1.50    --  100.10  82.00 -30.00  200
  4  \w     87.00 133.00   0.50    0.50    --   45.70  82.00  60.00   92
  5  \w     74.00 121.00   0.50    1.50    --  100.10 -45.00   0.00   94
  6  \w    112.00 144.00   0.50    1.50    --  100.10 -82.00 150.00   64
  7  \w     23.00  49.00   0.50    1.50    --  100.10 -45.00   0.00   52
  8  \w     12.00 109.00   0.50    1.50    --  100.10 -82.00 150.00  194
;
_diffrn_measurement_device 'four-circle diffractometer'
_diffrn_measurement_device_type 'XtaLAB AFC12 (RINC): Kappa single'
_diffrn_measurement_method '\w scans'
_diffrn_orient_matrix_type 'CrysAlisPro convention (1999,Acta A55,543-557)'
_diffrn_orient_matrix_UB_11 0.0057307000
_diffrn_orient_matrix_UB_12 -0.2020331000
_diffrn_orient_matrix_UB_13 -0.0519678000
_diffrn_orient_matrix_UB_21 0.0174627000
_diffrn_orient_matrix_UB_22 -0.0784019000
_diffrn_orient_matrix_UB_23 0.1194114000
_diffrn_orient_matrix_UB_31 -0.0627943000
_diffrn_orient_matrix_UB_32 -0.0401065000
_diffrn_orient_matrix_UB_33 0.0285130000
_diffrn_radiation_monochromator graphite
_diffrn_radiation_probe x-ray
_diffrn_radiation_type CuK\a
_diffrn_radiation_wavelength 1.54184
_diffrn_reflns_av_R_equivalents 0.0296
_diffrn_reflns_av_unetI/netI 0.0433
_diffrn_reflns_Laue_measured_fraction_full 0.992
_diffrn_reflns_Laue_measured_fraction_max 0.970
_diffrn_reflns_limit_h_max 20
_diffrn_reflns_limit_h_min -28
_diffrn_reflns_limit_k_max 8
_diffrn_reflns_limit_k_min -8
_diffrn_reflns_limit_l_max 14
_diffrn_reflns_limit_l_min -10
_diffrn_reflns_number 5221
_diffrn_reflns_point_group_measured_fraction_full 0.782
_diffrn_reflns_point_group_measured_fraction_max 0.748
_diffrn_reflns_theta_full 67.684
_diffrn_reflns_theta_max 72.688
_diffrn_reflns_theta_min 3.753
_diffrn_source 'fine-focus sealed X-ray tube'
_diffrn_source_type 'Enhance (Cu) X-ray Source'
_exptl_absorpt_coefficient_mu 2.344
_exptl_absorpt_correction_T_max 0.884
_exptl_absorpt_correction_T_min 0.801
_exptl_absorpt_correction_type analytical
_exptl_absorpt_process_details
;
CrysAlisPro 1.171.39.27b (Rigaku Oxford Diffraction, 2015)
Analytical numeric absorption correction using a multifaceted crystal
            model based on expressions derived by R.C. Clark & J.S. Reid.
(Clark, R. C. & Reid, J. S. (1995). Acta Cryst. A51, 887-897)
Empirical absorption correction using spherical harmonics,
 implemented in SCALE3 ABSPACK scaling algorithm.
;
_exptl_crystal_colour colourless
_exptl_crystal_colour_primary colourless
_exptl_crystal_density_diffrn 1.224
_exptl_crystal_description plate
_exptl_crystal_F_000 712
_exptl_crystal_size_max 0.133
_exptl_crystal_size_mid 0.107
_exptl_crystal_size_min 0.069
_refine_diff_density_max 0.231
_refine_diff_density_min -0.244
_refine_diff_density_rms 0.053
_refine_ls_abs_structure_details
;
 Classical Flack method preferred over Parsons because s.u. lower.
;
_refine_ls_abs_structure_Flack 0.01(3)
_refine_ls_extinction_method none
_refine_ls_goodness_of_fit_ref 1.043
_refine_ls_hydrogen_treatment constr
_refine_ls_matrix_type full
_refine_ls_number_parameters 235
_refine_ls_number_reflns 2844
_refine_ls_number_restraints 1
_refine_ls_restrained_S_all 1.042
_refine_ls_R_factor_all 0.0484
_refine_ls_R_factor_gt 0.0471
_refine_ls_shift/su_max 0.000
_refine_ls_shift/su_mean 0.000
_refine_ls_structure_factor_coef Fsqd
_refine_ls_weighting_details
;
 w=1/[\s^2^(Fo^2^)+(0.0969P)^2^+0.0981P]
 where P=(Fo^2^+2Fc^2^)/3
;
_refine_ls_weighting_scheme calc
_refine_ls_wR_factor_gt 0.1206
_refine_ls_wR_factor_ref 0.1220
_reflns_Friedel_coverage 0.466
_reflns_Friedel_fraction_full 0.547
_reflns_Friedel_fraction_max 0.501
_reflns_number_gt 2741
_reflns_number_total 2844
_reflns_threshold_expression 'I > 2\s(I)'
_cod_data_source_file ja7b11338_si_010.cif
_cod_data_source_block 20170303a3
_cod_original_cell_volume 1901.94(9)
_cod_database_code 4127015
_shelxl_version_number 2013-2
_chemical_oxdiff_formula 'C4 H22 B20 S2'
_chemical_oxdiff_usercomment st
_shelx_space_group_comment
;
The symmetry employed for this shelxl refinement is uniquely defined
by the following loop, which should always be used as a source of
symmetry information in preference to the above space-group names.
They are only intended as comments.
;
_reflns_odcompleteness_completeness 99.10
_reflns_odcompleteness_iscentric 1
_reflns_odcompleteness_theta 66.97
_olex2_refinement_description
;
1. Fixed Uiso
 At 1.2 times of:
  All B(H) groups, All C(H) groups
2.a Boron cage BH refined with riding coordinates:
 C2(H2), C4(H4), B1(H1), B2(H2A), B3(H3), B4(H4A), B5(H5), B6(H6), B7(H7),
 B8(H8), B9(H9), B10(H10), B11(H11), B12(H12), B13(H13), B14(H14), B15(H15),
 B16(H16), B17(H17), B18(H18), B19(H19), B20(H20)
;
_olex2_submission_special_instructions 'No special instructions were received'
_oxdiff_exptl_absorpt_empirical_details
;
Empirical correction (ABSPACK) includes:
- Absorption correction using spherical harmonics
- Frame scaling
- Detector area scaling
;
_oxdiff_exptl_absorpt_empirical_full_max 1.372
_oxdiff_exptl_absorpt_empirical_full_min 0.717

loop_
_space_group_symop_operation_xyz
'x, y, z'
'-x, -y, z+1/2'
'-x+1/2, y+1/2, z+1/2'
'x+1/2, -y+1/2, z'

loop_
_atom_site_label
_atom_site_type_symbol
_atom_site_fract_x
_atom_site_fract_y
_atom_site_fract_z
_atom_site_U_iso_or_equiv
_atom_site_adp_type
_atom_site_occupancy
_atom_site_site_symmetry_order
_atom_site_calc_flag
_atom_site_refinement_flags_posn
S1 S -0.35077(3) -0.93334(12) -0.33586(9) 0.0221(2) Uani 1 1 d .
S2 S -0.36727(4) -1.21437(11) -0.31147(8) 0.0214(2) Uani 1 1 d .
C1 C -0.28592(14) -0.8863(5) -0.2573(3) 0.0195(7) Uani 1 1 d .
C2 C -0.22940(14) -0.8481(5) -0.3401(3) 0.0221(7) Uani 1 1 d .
H2 H -0.2314 -0.8682 -0.4344 0.026 Uiso 1 1 calc R
C3 C -0.42049(15) -1.2248(5) -0.1995(3) 0.0188(7) Uani 1 1 d .
C4 C -0.48384(15) -1.3000(6) -0.2450(4) 0.0258(8) Uani 1 1 d .
H4 H -0.4924 -1.3224 -0.3376 0.031 Uiso 1 1 calc R
B1 B -0.26477(18) -0.6547(6) -0.2820(4) 0.0229(9) Uani 1 1 d .
H1 H -0.2894 -0.5498 -0.3322 0.027 Uiso 1 1 calc R
B2 B -0.18887(19) -0.6653(6) -0.2891(4) 0.0276(10) Uani 1 1 d .
H2A H -0.1642 -0.5657 -0.3431 0.033 Uiso 1 1 calc R
B3 B -0.16809(18) -0.9086(6) -0.2724(4) 0.0234(9) Uani 1 1 d .
H3 H -0.1299 -0.9650 -0.3155 0.028 Uiso 1 1 calc R
B4 B -0.23124(17) -1.0502(6) -0.2560(4) 0.0202(8) Uani 1 1 d .
H4A H -0.2345 -1.1971 -0.2895 0.024 Uiso 1 1 calc R
B5 B -0.26595(17) -0.9778(6) -0.1266(4) 0.0192(8) Uani 1 1 d .
H5 H -0.2913 -1.0790 -0.0751 0.023 Uiso 1 1 calc R
B6 B -0.28625(18) -0.7333(6) -0.1420(4) 0.0222(9) Uani 1 1 d .
H6 H -0.3247 -0.6772 -0.1000 0.027 Uiso 1 1 calc R
B7 B -0.22464(18) -0.7927(6) -0.0635(4) 0.0222(9) Uani 1 1 d .
H7 H -0.2226 -0.7740 0.0309 0.027 Uiso 1 1 calc R
B8 B -0.19040(17) -0.9893(6) -0.1329(4) 0.0210(8) Uani 1 1 d .
H8 H -0.1663 -1.0980 -0.0846 0.025 Uiso 1 1 calc R
B9 B -0.16433(19) -0.7493(7) -0.1520(4) 0.0234(8) Uani 1 1 d .
H9 H -0.1235 -0.7024 -0.1154 0.028 Uiso 1 1 calc R
B10 B -0.22425(19) -0.5923(6) -0.1591(4) 0.0254(9) Uani 1 1 d .
H10 H -0.2222 -0.4438 -0.1278 0.031 Uiso 1 1 calc R
B11 B -0.47709(19) -1.0675(6) -0.1995(4) 0.0254(9) Uani 1 1 d .
H11 H -0.4805 -0.9407 -0.2555 0.030 Uiso 1 1 calc R
B12 B -0.42746(18) -1.0802(6) -0.0823(4) 0.0219(9) Uani 1 1 d .
H12 H -0.3991 -0.9599 -0.0616 0.026 Uiso 1 1 calc R
B13 B -0.40473(17) -1.3229(6) -0.0683(4) 0.0205(8) Uani 1 1 d .
H13 H -0.3617 -1.3581 -0.0382 0.025 Uiso 1 1 calc R
B14 B -0.43931(18) -1.4605(6) -0.1779(4) 0.0239(9) Uani 1 1 d .
H14 H -0.4187 -1.5829 -0.2205 0.029 Uiso 1 1 calc R
B15 B -0.51410(19) -1.4545(7) -0.1510(4) 0.0286(10) Uani 1 1 d .
H15 H -0.5419 -1.5746 -0.1749 0.034 Uiso 1 1 calc R
B16 B -0.53705(19) -1.2129(7) -0.1635(5) 0.0310(11) Uani 1 1 d .
H16 H -0.5799 -1.1781 -0.1952 0.037 Uiso 1 1 calc R
B17 B -0.50251(19) -1.0738(7) -0.0553(4) 0.0272(10) Uani 1 1 d .
H17 H -0.5231 -0.9484 -0.0158 0.033 Uiso 1 1 calc R
B18 B -0.45778(19) -1.2328(6) 0.0266(4) 0.0233(9) Uani 1 1 d .
H18 H -0.4496 -1.2101 0.1194 0.028 Uiso 1 1 calc R
B19 B -0.52480(19) -1.3138(7) -0.0241(4) 0.0287(10) Uani 1 1 d .
H19 H -0.5598 -1.3438 0.0363 0.034 Uiso 1 1 calc R
B20 B -0.4643(2) -1.4676(6) -0.0334(4) 0.0264(9) Uani 1 1 d .
H20 H -0.4599 -1.5971 0.0200 0.032 Uiso 1 1 calc R

loop_
_atom_site_aniso_label
_atom_site_aniso_U_11
_atom_site_aniso_U_22
_atom_site_aniso_U_33
_atom_site_aniso_U_23
_atom_site_aniso_U_13
_atom_site_aniso_U_12
S1 0.0252(4) 0.0247(4) 0.0163(5) 0.0046(3) -0.0040(3) 0.0004(3)
S2 0.0265(4) 0.0232(4) 0.0144(5) -0.0035(4) 0.0037(4) -0.0016(3)
C1 0.0229(16) 0.0192(16) 0.0163(18) 0.0022(15) 0.0011(14) 0.0020(14)
C2 0.0275(16) 0.0242(17) 0.0145(17) 0.0021(15) 0.0035(15) 0.0004(13)
C3 0.0181(17) 0.0221(18) 0.0162(18) 0.0000(14) -0.0013(13) -0.0005(13)
C4 0.0220(17) 0.032(2) 0.023(2) -0.0036(17) -0.0041(16) -0.0018(15)
B1 0.030(2) 0.0154(17) 0.023(2) 0.0049(17) -0.0018(16) -0.0008(16)
B2 0.033(2) 0.025(2) 0.024(2) 0.0047(19) 0.0010(17) -0.0068(17)
B3 0.025(2) 0.029(2) 0.016(2) 0.0012(17) 0.0020(16) -0.0014(16)
B4 0.0263(19) 0.0206(19) 0.014(2) -0.0007(16) 0.0007(16) 0.0049(15)
B5 0.0244(18) 0.0200(18) 0.0132(19) 0.0020(16) -0.0007(16) 0.0022(16)
B6 0.029(2) 0.0190(19) 0.018(2) -0.0005(16) 0.0013(18) 0.0033(16)
B7 0.029(2) 0.020(2) 0.017(2) -0.0009(17) -0.0002(17) -0.0034(16)
B8 0.0247(18) 0.023(2) 0.016(2) 0.0001(17) -0.0023(16) 0.0022(16)
B9 0.0259(19) 0.0246(19) 0.020(2) 0.0014(18) -0.0017(17) -0.0019(17)
B10 0.039(2) 0.0154(18) 0.022(2) -0.0002(18) -0.0013(18) -0.0018(17)
B11 0.026(2) 0.028(2) 0.023(2) -0.0022(17) -0.0049(17) 0.0076(16)
B12 0.026(2) 0.024(2) 0.015(2) -0.0041(16) 0.0001(16) 0.0061(16)
B13 0.0232(19) 0.0239(19) 0.014(2) 0.0002(17) 0.0007(16) 0.0028(16)
B14 0.025(2) 0.0249(19) 0.021(2) -0.0039(19) 0.0002(17) -0.0013(16)
B15 0.027(2) 0.034(2) 0.025(2) -0.004(2) 0.0022(19) -0.0042(18)
B16 0.023(2) 0.041(3) 0.029(3) -0.004(2) 0.0007(19) 0.0017(18)
B17 0.025(2) 0.033(2) 0.024(3) -0.002(2) 0.0003(18) 0.0064(18)
B18 0.026(2) 0.029(2) 0.015(2) -0.0038(17) 0.0022(16) 0.0030(17)
B19 0.024(2) 0.037(2) 0.025(3) -0.001(2) 0.0064(19) 0.0005(18)
B20 0.032(2) 0.0235(19) 0.024(2) 0.0034(18) 0.0048(18) -0.0015(18)

loop_
_atom_type_symbol
_atom_type_description
_atom_type_scat_dispersion_real
_atom_type_scat_dispersion_imag
_atom_type_scat_source
C C 0.0181 0.0091 'International Tables Vol C Tables 4.2.6.8 and 6.1.1.4'
H H 0.0000 0.0000 'International Tables Vol C Tables 4.2.6.8 and 6.1.1.4'
B B 0.0090 0.0039 'International Tables Vol C Tables 4.2.6.8 and 6.1.1.4'
S S 0.3331 0.5567 'International Tables Vol C Tables 4.2.6.8 and 6.1.1.4'

loop_
_exptl_crystal_face_index_h
_exptl_crystal_face_index_k
_exptl_crystal_face_index_l
_exptl_crystal_face_perp_dist
-15 -1 1 0.0290
10 -1 5 0.0395
15 0 0 0.0332
-3 2 -7 0.0704
15 1 -1 0.0400
10 -3 -3 0.0644
-8 -4 -1 0.0605
9 4 1 0.0280
-14 1 3 0.0266
3 -2 7 0.0362
-13 1 -4 0.0484

loop_
_geom_angle_atom_site_label_1
_geom_angle_atom_site_label_2
_geom_angle_atom_site_label_3
_geom_angle
C1 S1 S2 105.61(12)
C3 S2 S1 105.84(12)
C2 C1 S1 114.7(2)
C2 C1 B1 61.3(2)
C2 C1 B4 60.8(2)
C2 C1 B5 110.4(3)
C2 C1 B6 110.6(3)
B1 C1 S1 109.4(2)
B1 C1 B4 114.3(3)
B4 C1 S1 121.0(3)
B5 C1 S1 127.6(2)
B5 C1 B1 114.9(3)
B5 C1 B4 62.5(2)
B5 C1 B6 63.0(2)
B6 C1 S1 120.1(2)
B6 C1 B1 62.7(2)
B6 C1 B4 114.4(3)
C1 C2 H2 121.0
C1 C2 B1 61.0(2)
C1 C2 B2 111.8(3)
C1 C2 B3 112.1(3)
C1 C2 B4 61.4(2)
B1 C2 H2 117.7
B2 C2 H2 117.6
B2 C2 B1 63.1(2)
B2 C2 B4 115.9(3)
B3 C2 H2 117.5
B3 C2 B1 115.3(3)
B3 C2 B2 63.2(2)
B3 C2 B4 63.6(2)
B4 C2 H2 117.1
B4 C2 B1 114.4(3)
C4 C3 S2 114.1(3)
C4 C3 B11 60.7(2)
C4 C3 B12 110.7(3)
C4 C3 B13 110.4(3)
C4 C3 B14 60.9(2)
B11 C3 S2 120.7(3)
B12 C3 S2 128.0(3)
B12 C3 B11 63.0(2)
B12 C3 B13 63.3(2)
B12 C3 B14 115.4(3)
B13 C3 S2 120.2(2)
B13 C3 B11 115.1(3)
B13 C3 B14 62.8(2)
B14 C3 S2 108.7(2)
B14 C3 B11 114.2(3)
C3 C4 H4 121.1
C3 C4 B11 61.4(2)
C3 C4 B14 61.2(2)
C3 C4 B15 112.1(3)
C3 C4 B16 112.1(3)
B11 C4 H4 116.8
B11 C4 B14 115.0(3)
B14 C4 H4 117.2
B15 C4 H4 117.2
B15 C4 B11 116.6(3)
B15 C4 B14 63.3(3)
B16 C4 H4 117.3
B16 C4 B11 63.6(3)
B16 C4 B14 116.0(3)
B16 C4 B15 63.7(3)
C1 B1 C2 57.7(2)
C1 B1 H1 124.3
C1 B1 B2 105.0(3)
C1 B1 B6 58.4(2)
C1 B1 B10 104.8(3)
C2 B1 H1 125.0
C2 B1 B2 57.8(2)
C2 B1 B6 104.4(3)
C2 B1 B10 104.2(3)
B2 B1 H1 122.0
B6 B1 H1 122.2
B6 B1 B2 108.2(3)
B10 B1 H1 122.9
B10 B1 B2 60.5(3)
B10 B1 B6 60.0(3)
C2 B2 B1 59.1(2)
C2 B2 H2A 125.1
C2 B2 B3 58.3(2)
C2 B2 B9 104.0(3)
C2 B2 B10 104.1(3)
B1 B2 H2A 121.8
B1 B2 B10 59.1(3)
B3 B2 B1 108.0(3)
B3 B2 H2A 121.4
B3 B2 B9 60.0(3)
B3 B2 B10 108.0(3)
B9 B2 B1 107.2(3)
B9 B2 H2A 122.7
B9 B2 B10 60.0(3)
B10 B2 H2A 122.7
C2 B3 B2 58.5(2)
C2 B3 H3 125.2
C2 B3 B4 58.7(2)
C2 B3 B8 104.1(3)
C2 B3 B9 104.2(3)
B2 B3 H3 121.2
B2 B3 B4 108.0(3)
B2 B3 B8 108.6(3)
B2 B3 B9 60.1(3)
B4 B3 H3 121.8
B8 B3 H3 122.4
B8 B3 B4 59.2(2)
B9 B3 H3 122.4
B9 B3 B4 107.6(3)
B9 B3 B8 60.5(2)
C1 B4 B3 104.6(3)
C1 B4 H4A 124.5
C1 B4 B5 58.3(2)
C1 B4 B8 104.7(3)
C2 B4 C1 57.8(2)
C2 B4 B3 57.7(2)
C2 B4 H4A 124.9
C2 B4 B5 104.7(3)
C2 B4 B8 104.1(3)
B3 B4 H4A 122.3
B5 B4 B3 108.2(3)
B5 B4 H4A 122.0
B8 B4 B3 60.1(2)
B8 B4 H4A 123.0
B8 B4 B5 60.3(2)
C1 B5 B4 59.3(2)
C1 B5 H5 124.7
C1 B5 B6 58.5(2)
C1 B5 B7 104.0(3)
C1 B5 B8 104.8(3)
B4 B5 H5 121.4
B4 B5 B6 108.2(3)
B4 B5 B8 59.6(2)
B6 B5 H5 121.6
B7 B5 B4 107.5(3)
B7 B5 H5 123.0
B7 B5 B6 59.3(2)
B7 B5 B8 60.2(2)
B8 B5 H5 122.3
B8 B5 B6 107.8(3)
C1 B6 B1 58.9(2)
C1 B6 B5 58.5(2)
C1 B6 H6 124.9
C1 B6 B7 104.5(3)
C1 B6 B10 104.9(3)
B1 B6 B5 108.1(3)
B1 B6 H6 121.7
B5 B6 H6 121.2
B7 B6 B1 107.8(3)
B7 B6 B5 60.1(2)
B7 B6 H6 122.3
B7 B6 B10 60.6(3)
B10 B6 B1 59.6(3)
B10 B6 B5 108.8(3)
B10 B6 H6 121.9
B5 B7 H7 121.2
B5 B7 B8 60.1(2)
B5 B7 B9 109.0(3)
B5 B7 B10 108.7(3)
B6 B7 B5 60.6(2)
B6 B7 H7 121.3
B6 B7 B8 108.8(3)
B6 B7 B9 108.8(3)
B6 B7 B10 60.0(2)
B8 B7 H7 121.2
B9 B7 H7 121.0
B9 B7 B8 60.7(2)
B9 B7 B10 60.4(3)
B10 B7 H7 121.4
B10 B7 B8 108.9(3)
B3 B8 H8 121.6
B3 B8 B9 59.7(2)
B4 B8 B3 60.7(2)
B4 B8 B5 60.1(2)
B4 B8 B7 107.5(3)
B4 B8 H8 121.5
B4 B8 B9 108.1(3)
B5 B8 B3 108.4(3)
B5 B8 B7 59.7(2)
B5 B8 H8 121.6
B5 B8 B9 107.7(3)
B7 B8 B3 107.2(3)
B7 B8 H8 122.5
B7 B8 B9 59.4(2)
B9 B8 H8 122.0
B2 B9 B8 107.8(3)
B2 B9 H9 121.7
B2 B9 B10 60.2(3)
B3 B9 B2 59.8(2)
B3 B9 B8 59.8(2)
B3 B9 H9 121.9
B3 B9 B10 108.0(3)
B7 B9 B2 107.9(3)
B7 B9 B3 107.6(3)
B7 B9 B8 59.8(2)
B7 B9 H9 121.9
B7 B9 B10 60.0(3)
B8 B9 H9 121.9
B10 B9 B8 107.9(3)
B10 B9 H9 121.6
B1 B10 B2 60.4(3)
B1 B10 B6 60.5(2)
B1 B10 B7 107.5(3)
B1 B10 B9 108.1(3)
B1 B10 H10 121.4
B2 B10 H10 121.6
B6 B10 B2 108.5(3)
B6 B10 B7 59.4(2)
B6 B10 B9 107.7(3)
B6 B10 H10 121.6
B7 B10 B2 107.3(3)
B7 B10 B9 59.6(2)
B7 B10 H10 122.5
B9 B10 B2 59.8(3)
B9 B10 H10 121.9
C3 B11 H11 124.7
C3 B11 B12 57.6(2)
C3 B11 B16 104.3(3)
C3 B11 B17 104.2(3)
C4 B11 C3 57.9(2)
C4 B11 H11 125.2
C4 B11 B12 104.2(3)
C4 B11 B16 57.3(2)
C4 B11 B17 103.5(3)
B12 B11 H11 122.2
B16 B11 H11 122.4
B16 B11 B12 108.1(3)
B17 B11 H11 123.2
B17 B11 B12 60.5(3)
B17 B11 B16 60.0(3)
C3 B12 B11 59.3(2)
C3 B12 H12 124.8
C3 B12 B13 58.5(2)
C3 B12 B17 104.4(3)
C3 B12 B18 104.1(3)
B11 B12 H12 121.5
B11 B12 B17 59.2(3)
B11 B12 B18 107.4(3)
B13 B12 B11 108.1(3)
B13 B12 H12 121.6
B13 B12 B17 107.6(3)
B13 B12 B18 59.5(2)
B17 B12 H12 122.7
B17 B12 B18 60.1(3)
B18 B12 H12 122.8
C3 B13 B12 58.1(2)
C3 B13 H13 124.9
C3 B13 B14 59.1(2)
C3 B13 B18 104.7(3)
C3 B13 B20 105.0(3)
B12 B13 H13 121.2
B12 B13 B14 108.1(3)
B14 B13 H13 121.6
B18 B13 B12 60.6(2)
B18 B13 H13 122.2
B18 B13 B14 107.9(3)
B20 B13 B12 109.0(3)
B20 B13 H13 122.0
B20 B13 B14 59.6(3)
B20 B13 B18 60.4(2)
C3 B14 B13 58.1(2)
C3 B14 H14 124.4
C3 B14 B15 104.8(3)
C3 B14 B20 104.4(3)
C4 B14 C3 57.9(2)
C4 B14 B13 104.3(3)
C4 B14 H14 125.1
C4 B14 B15 57.5(2)
C4 B14 B20 103.9(3)
B13 B14 H14 122.3
B13 B14 B15 108.2(3)
B15 B14 H14 122.0
B20 B14 B13 59.8(3)
B20 B14 H14 123.1
B20 B14 B15 60.6(3)
C4 B15 B14 59.2(2)
C4 B15 H15 125.3
C4 B15 B16 57.9(3)
C4 B15 B19 103.6(3)
C4 B15 B20 104.0(3)
B14 B15 H15 121.7
B14 B15 B20 59.2(3)
B16 B15 B14 107.9(3)
B16 B15 H15 121.5
B16 B15 B19 60.0(3)
B16 B15 B20 107.9(3)
B19 B15 B14 107.2(3)
B19 B15 H15 122.9
B19 B15 B20 59.9(3)
B20 B15 H15 122.7
C4 B16 B11 59.1(2)
C4 B16 B15 58.4(3)
C4 B16 H16 125.2
C4 B16 B17 104.5(3)
C4 B16 B19 104.0(3)
B11 B16 H16 121.3
B15 B16 B11 108.6(3)
B15 B16 H16 121.0
B15 B16 B17 108.8(3)
B15 B16 B19 60.1(3)
B17 B16 B11 59.5(3)
B17 B16 H16 122.2
B17 B16 B19 60.5(3)
B19 B16 B11 107.9(3)
B19 B16 H16 122.5
B11 B17 B12 60.3(2)
B11 B17 B16 60.5(3)
B11 B17 H17 121.2
B11 B17 B18 108.2(3)
B11 B17 B19 108.1(3)
B12 B17 H17 121.7
B12 B17 B18 60.0(2)
B16 B17 B12 108.3(3)
B16 B17 H17 121.7
B16 B17 B18 107.4(3)
B16 B17 B19 59.8(3)
B18 B17 H17 122.1
B19 B17 B12 107.4(3)
B19 B17 H17 122.2
B19 B17 B18 59.2(3)
B12 B18 B17 59.9(3)
B12 B18 H18 121.8
B13 B18 B12 59.9(2)
B13 B18 B17 107.8(3)
B13 B18 H18 122.0
B13 B18 B20 59.7(2)
B17 B18 H18 121.7
B19 B18 B12 108.1(3)
B19 B18 B13 108.0(3)
B19 B18 B17 60.2(3)
B19 B18 H18 121.5
B19 B18 B20 60.3(3)
B20 B18 B12 107.9(3)
B20 B18 B17 108.2(3)
B20 B18 H18 121.7
B15 B19 B17 108.0(3)
B15 B19 H19 121.5
B15 B19 B20 60.4(3)
B16 B19 B15 59.9(3)
B16 B19 B17 59.7(3)
B16 B19 H19 121.8
B16 B19 B20 108.2(3)
B17 B19 H19 121.6
B18 B19 B15 108.7(3)
B18 B19 B16 108.4(3)
B18 B19 B17 60.5(3)
B18 B19 H19 121.2
B18 B19 B20 60.2(2)
B20 B19 B17 108.4(3)
B20 B19 H19 121.4
B13 B20 B15 108.4(3)
B13 B20 B18 59.9(2)
B13 B20 B19 107.5(3)
B13 B20 H20 121.5
B14 B20 B13 60.5(2)
B14 B20 B15 60.2(3)
B14 B20 B18 108.2(3)
B14 B20 B19 107.7(3)
B14 B20 H20 121.4
B15 B20 H20 121.7
B18 B20 B15 107.6(3)
B18 B20 B19 59.6(3)
B18 B20 H20 122.0
B19 B20 B15 59.6(3)
B19 B20 H20 122.3

loop_
_geom_bond_atom_site_label_1
_geom_bond_atom_site_label_2
_geom_bond_distance
S1 S2 2.0217(12)
S1 C1 1.807(4)
S2 C3 1.803(4)
C1 C2 1.661(5)
C1 B1 1.717(5)
C1 B4 1.723(5)
C1 B5 1.706(5)
C1 B6 1.707(6)
C2 H2 1.1000
C2 B1 1.723(5)
C2 B2 1.700(5)
C2 B3 1.696(5)
C2 B4 1.714(6)
C3 C4 1.667(5)
C3 B11 1.728(5)
C3 B12 1.697(6)
C3 B13 1.705(5)
C3 B14 1.724(5)
C4 H4 1.1000
C4 B11 1.715(6)
C4 B14 1.720(6)
C4 B15 1.690(6)
C4 B16 1.682(6)
B1 H1 1.1000
B1 B2 1.791(6)
B1 B6 1.782(6)
B1 B10 1.766(6)
B2 H2A 1.1000
B2 B3 1.780(6)
B2 B9 1.785(7)
B2 B10 1.792(7)
B3 H3 1.1000
B3 B4 1.796(6)
B3 B8 1.787(6)
B3 B9 1.784(7)
B4 H4A 1.1000
B4 B5 1.778(6)
B4 B8 1.769(6)
B5 H5 1.1000
B5 B6 1.783(6)
B5 B7 1.776(6)
B5 B8 1.783(6)
B6 H6 1.1000
B6 B7 1.761(6)
B6 B10 1.773(6)
B7 H7 1.1000
B7 B8 1.784(6)
B7 B9 1.777(6)
B7 B10 1.784(6)
B8 H8 1.1000
B8 B9 1.799(6)
B9 H9 1.1000
B9 B10 1.790(6)
B10 H10 1.1000
B11 H11 1.1000
B11 B12 1.791(6)
B11 B16 1.789(7)
B11 B17 1.772(7)
B12 H12 1.1000
B12 B13 1.786(6)
B12 B17 1.796(6)
B12 B18 1.798(6)
B13 H13 1.1000
B13 B14 1.787(6)
B13 B18 1.778(6)
B13 B20 1.775(6)
B14 H14 1.1000
B14 B15 1.790(6)
B14 B20 1.771(7)
B15 H15 1.1000
B15 B16 1.779(7)
B15 B19 1.784(7)
B15 B20 1.798(7)
B16 H16 1.1000
B16 B17 1.781(7)
B16 B19 1.782(7)
B17 H17 1.1000
B17 B18 1.800(6)
B17 B19 1.794(7)
B18 H18 1.1000
B18 B19 1.776(6)
B18 B20 1.788(6)
B19 H19 1.1000
B19 B20 1.789(7)
B20 H20 1.1000

loop_
_geom_torsion_atom_site_label_1
_geom_torsion_atom_site_label_2
_geom_torsion_atom_site_label_3
_geom_torsion_atom_site_label_4
_geom_torsion
S1 S2 C3 C4 111.6(2)
S1 S2 C3 B11 42.6(3)
S1 S2 C3 B12 -35.6(3)
S1 S2 C3 B13 -113.8(3)
S1 S2 C3 B14 177.3(2)
S1 C1 C2 B1 99.6(3)
S1 C1 C2 B2 138.3(3)
S1 C1 C2 B3 -152.8(3)
S1 C1 C2 B4 -113.1(3)
S1 C1 B1 C2 -108.1(3)
S1 C1 B1 B2 -143.0(3)
S1 C1 B1 B6 114.6(3)
S1 C1 B1 B10 154.2(3)
S1 C1 B4 C2 102.8(3)
S1 C1 B4 B3 138.1(3)
S1 C1 B4 B5 -119.3(3)
S1 C1 B4 B8 -159.5(2)
S1 C1 B5 B4 109.4(3)
S1 C1 B5 B6 -108.6(3)
S1 C1 B5 B7 -148.4(3)
S1 C1 B5 B8 149.3(3)
S1 C1 B6 B1 -97.7(3)
S1 C1 B6 B5 119.7(3)
S1 C1 B6 B7 160.0(2)
S1 C1 B6 B10 -137.1(3)
S2 S1 C1 C2 108.5(2)
S2 S1 C1 B1 175.1(2)
S2 S1 C1 B4 39.0(3)
S2 S1 C1 B5 -38.4(3)
S2 S1 C1 B6 -115.9(3)
S2 C3 C4 B11 -113.0(3)
S2 C3 C4 B14 98.8(3)
S2 C3 C4 B15 137.8(3)
S2 C3 C4 B16 -152.7(3)
S2 C3 B11 C4 102.2(3)
S2 C3 B11 B12 -120.1(3)
S2 C3 B11 B16 137.3(3)
S2 C3 B11 B17 -160.6(3)
S2 C3 B12 B11 109.3(3)
S2 C3 B12 B13 -108.8(3)
S2 C3 B12 B17 149.1(3)
S2 C3 B12 B18 -148.6(3)
S2 C3 B13 B12 120.3(3)
S2 C3 B13 B14 -96.8(3)
S2 C3 B13 B18 160.8(3)
S2 C3 B13 B20 -136.4(3)
S2 C3 B14 C4 -107.8(3)
S2 C3 B14 B13 115.0(3)
S2 C3 B14 B15 -142.5(3)
S2 C3 B14 B20 154.6(2)
C1 C2 B1 B2 139.3(3)
C1 C2 B1 B6 36.6(3)
C1 C2 B1 B10 98.7(3)
C1 C2 B2 B1 -37.9(3)
C1 C2 B2 B3 104.6(3)
C1 C2 B2 B9 64.0(4)
C1 C2 B2 B10 2.0(4)
C1 C2 B3 B2 -104.1(3)
C1 C2 B3 B4 38.8(3)
C1 C2 B3 B8 -0.8(4)
C1 C2 B3 B9 -63.4(4)
C1 C2 B4 B3 -138.6(3)
C1 C2 B4 B5 -36.1(3)
C1 C2 B4 B8 -98.6(3)
C1 B1 B2 C2 34.8(3)
C1 B1 B2 B3 1.8(4)
C1 B1 B2 B9 -61.5(4)
C1 B1 B2 B10 -98.8(3)
C1 B1 B6 B5 33.0(3)
C1 B1 B6 B7 96.5(3)
C1 B1 B6 B10 134.6(3)
C1 B1 B10 B2 99.1(3)
C1 B1 B10 B6 -38.8(3)
C1 B1 B10 B7 -1.3(4)
C1 B1 B10 B9 61.7(4)
C1 B4 B5 B6 -33.5(3)
C1 B4 B5 B7 -96.1(3)
C1 B4 B5 B8 -134.0(3)
C1 B4 B8 B3 -98.6(3)
C1 B4 B8 B5 39.3(3)
C1 B4 B8 B7 1.6(4)
C1 B4 B8 B9 -61.1(3)
C1 B5 B6 B1 -33.1(3)
C1 B5 B6 B7 -133.8(3)
C1 B5 B6 B10 -96.3(3)
C1 B5 B7 B6 39.4(3)
C1 B5 B7 B8 -99.3(3)
C1 B5 B7 B9 -61.9(3)
C1 B5 B7 B10 2.3(4)
C1 B5 B8 B3 -1.8(4)
C1 B5 B8 B4 -39.8(3)
C1 B5 B8 B7 97.8(3)
C1 B5 B8 B9 61.3(4)
C1 B6 B7 B5 -39.5(3)
C1 B6 B7 B8 -2.3(4)
C1 B6 B7 B9 62.3(4)
C1 B6 B7 B10 99.2(3)
C1 B6 B10 B1 39.1(3)
C1 B6 B10 B2 1.1(4)
C1 B6 B10 B7 -98.5(3)
C1 B6 B10 B9 -62.1(4)
C2 C1 B1 B2 -34.8(3)
C2 C1 B1 B6 -137.2(3)
C2 C1 B1 B10 -97.7(3)
C2 C1 B4 B3 35.3(3)
C2 C1 B4 B5 137.9(3)
C2 C1 B4 B8 97.6(3)
C2 C1 B5 B4 -38.7(3)
C2 C1 B5 B6 103.4(3)
C2 C1 B5 B7 63.6(3)
C2 C1 B5 B8 1.3(4)
C2 C1 B6 B1 39.5(3)
C2 C1 B6 B5 -103.1(3)
C2 C1 B6 B7 -62.8(3)
C2 C1 B6 B10 0.1(4)
C2 B1 B2 B3 -33.0(3)
C2 B1 B2 B9 -96.3(3)
C2 B1 B2 B10 -133.6(3)
C2 B1 B6 C1 -36.3(2)
C2 B1 B6 B5 -3.4(4)
C2 B1 B6 B7 60.2(3)
C2 B1 B6 B10 98.3(3)
C2 B1 B10 B2 39.2(3)
C2 B1 B10 B6 -98.6(3)
C2 B1 B10 B7 -61.1(4)
C2 B1 B10 B9 1.8(4)
C2 B2 B3 B4 -32.9(3)
C2 B2 B3 B8 -95.5(3)
C2 B2 B3 B9 -133.2(3)
C2 B2 B9 B3 39.7(3)
C2 B2 B9 B7 -60.7(4)
C2 B2 B9 B8 2.5(4)
C2 B2 B9 B10 -98.4(3)
C2 B2 B10 B1 -39.9(3)
C2 B2 B10 B6 -1.9(4)
C2 B2 B10 B7 60.9(4)
C2 B2 B10 B9 98.2(3)
C2 B3 B4 C1 -35.3(3)
C2 B3 B4 B5 -96.2(3)
C2 B3 B4 B8 -134.0(3)
C2 B3 B8 B4 39.3(3)
C2 B3 B8 B5 1.6(4)
C2 B3 B8 B7 -61.5(3)
C2 B3 B8 B9 -98.6(3)
C2 B3 B9 B2 -39.9(3)
C2 B3 B9 B7 61.0(4)
C2 B3 B9 B8 98.4(3)
C2 B3 B9 B10 -2.3(4)
C2 B4 B5 C1 35.9(2)
C2 B4 B5 B6 2.4(4)
C2 B4 B5 B7 -60.2(3)
C2 B4 B5 B8 -98.1(3)
C2 B4 B8 B3 -38.8(3)
C2 B4 B8 B5 99.1(3)
C2 B4 B8 B7 61.5(3)
C2 B4 B8 B9 -1.3(4)
C3 C4 B11 B12 -35.9(3)
C3 C4 B11 B16 -138.5(4)
C3 C4 B11 B17 -98.4(3)
C3 C4 B14 B13 36.5(3)
C3 C4 B14 B15 139.3(3)
C3 C4 B14 B20 98.4(3)
C3 C4 B15 B14 -38.1(3)
C3 C4 B15 B16 104.6(4)
C3 C4 B15 B19 63.9(4)
C3 C4 B15 B20 2.0(4)
C3 C4 B16 B11 38.9(3)
C3 C4 B16 B15 -104.6(4)
C3 C4 B16 B17 -1.2(4)
C3 C4 B16 B19 -63.8(4)
C3 B11 B12 B13 -33.6(3)
C3 B11 B12 B17 -133.7(3)
C3 B11 B12 B18 -96.3(3)
C3 B11 B16 C4 -35.4(3)
C3 B11 B16 B15 -3.1(4)
C3 B11 B16 B17 98.3(3)
C3 B11 B16 B19 60.6(4)
C3 B11 B17 B12 39.0(3)
C3 B11 B17 B16 -98.6(3)
C3 B11 B17 B18 1.6(4)
C3 B11 B17 B19 -61.1(4)
C3 B12 B13 B14 -33.0(3)
C3 B12 B13 B18 -133.8(3)
C3 B12 B13 B20 -96.3(3)
C3 B12 B17 B11 -39.9(3)
C3 B12 B17 B16 -1.8(4)
C3 B12 B17 B18 98.2(3)
C3 B12 B17 B19 61.4(4)
C3 B12 B18 B13 39.4(3)
C3 B12 B18 B17 -98.7(3)
C3 B12 B18 B19 -61.3(4)
C3 B12 B18 B20 2.4(4)
C3 B13 B14 C4 -36.4(3)
C3 B13 B14 B15 -96.5(3)
C3 B13 B14 B20 -134.5(3)
C3 B13 B18 B12 -39.3(3)
C3 B13 B18 B17 -2.0(4)
C3 B13 B18 B19 61.7(4)
C3 B13 B18 B20 99.2(3)
C3 B13 B20 B14 39.4(3)
C3 B13 B20 B15 1.5(4)
C3 B13 B20 B18 -98.6(3)
C3 B13 B20 B19 -61.5(4)
C3 B14 B15 C4 34.9(3)
C3 B14 B15 B16 2.2(4)
C3 B14 B15 B19 -61.0(4)
C3 B14 B15 B20 -98.4(3)
C3 B14 B20 B13 -38.7(3)
C3 B14 B20 B15 99.2(3)
C3 B14 B20 B18 -1.1(4)
C3 B14 B20 B19 61.8(4)
C4 C3 B11 B12 137.7(3)
C4 C3 B11 B16 35.1(3)
C4 C3 B11 B17 97.2(3)
C4 C3 B12 B11 -38.8(3)
C4 C3 B12 B13 103.2(3)
C4 C3 B12 B17 1.1(4)
C4 C3 B12 B18 63.3(4)
C4 C3 B13 B12 -103.6(3)
C4 C3 B13 B14 39.3(3)
C4 C3 B13 B18 -63.0(3)
C4 C3 B13 B20 -0.3(4)
C4 C3 B14 B13 -137.2(3)
C4 C3 B14 B15 -34.7(3)
C4 C3 B14 B20 -97.6(3)
C4 B11 B12 C3 36.0(3)
C4 B11 B12 B13 2.5(4)
C4 B11 B12 B17 -97.7(3)
C4 B11 B12 B18 -60.3(4)
C4 B11 B16 B15 32.3(3)
C4 B11 B16 B17 133.7(3)
C4 B11 B16 B19 96.0(4)
C4 B11 B17 B12 98.9(3)
C4 B11 B17 B16 -38.8(3)
C4 B11 B17 B18 61.4(3)
C4 B11 B17 B19 -1.3(4)
C4 B14 B15 B16 -32.7(3)
C4 B14 B15 B19 -95.9(4)
C4 B14 B15 B20 -133.3(3)
C4 B14 B20 B13 -98.6(3)
C4 B14 B20 B15 39.3(3)
C4 B14 B20 B18 -61.0(4)
C4 B14 B20 B19 1.9(4)
C4 B15 B16 B11 -32.6(3)
C4 B15 B16 B17 -95.8(3)
C4 B15 B16 B19 -133.0(3)
C4 B15 B19 B16 39.6(3)
C4 B15 B19 B17 2.9(4)
C4 B15 B19 B18 -61.3(4)
C4 B15 B19 B20 -98.5(3)
C4 B15 B20 B13 -2.1(4)
C4 B15 B20 B14 -40.1(3)
C4 B15 B20 B18 61.1(4)
C4 B15 B20 B19 97.8(3)
C4 B16 B17 B11 39.9(3)
C4 B16 B17 B12 1.8(4)
C4 B16 B17 B18 -61.5(4)
C4 B16 B17 B19 -98.1(3)
C4 B16 B19 B15 -39.9(3)
C4 B16 B19 B17 98.9(3)
C4 B16 B19 B18 61.5(4)
C4 B16 B19 B20 -2.2(4)
B1 C1 C2 B2 38.8(3)
B1 C1 C2 B3 107.6(3)
B1 C1 C2 B4 147.3(3)
B1 C1 B4 C2 -31.3(3)
B1 C1 B4 B3 4.0(4)
B1 C1 B4 B5 106.6(3)
B1 C1 B4 B8 66.3(4)
B1 C1 B5 B4 -105.6(3)
B1 C1 B5 B6 36.5(3)
B1 C1 B5 B7 -3.3(4)
B1 C1 B5 B8 -65.6(4)
B1 C1 B6 B5 -142.6(3)
B1 C1 B6 B7 -102.3(3)
B1 C1 B6 B10 -39.4(3)
B1 C2 B2 B3 142.5(3)
B1 C2 B2 B9 101.9(3)
B1 C2 B2 B10 39.8(3)
B1 C2 B3 B2 -36.9(3)
B1 C2 B3 B4 106.0(3)
B1 C2 B3 B8 66.4(4)
B1 C2 B3 B9 3.8(4)
B1 C2 B4 C1 31.2(3)
B1 C2 B4 B3 -107.4(3)
B1 C2 B4 B5 -4.9(4)
B1 C2 B4 B8 -67.4(3)
B1 B2 B3 C2 33.3(3)
B1 B2 B3 B4 0.4(4)
B1 B2 B3 B8 -62.2(4)
B1 B2 B3 B9 -99.9(3)
B1 B2 B9 B3 101.2(3)
B1 B2 B9 B7 0.9(4)
B1 B2 B9 B8 64.0(4)
B1 B2 B9 B10 -36.9(3)
B1 B2 B10 B6 38.0(3)
B1 B2 B10 B7 100.7(3)
B1 B2 B10 B9 138.1(3)
B1 B6 B7 B5 -101.0(3)
B1 B6 B7 B8 -63.8(4)
B1 B6 B7 B9 0.7(4)
B1 B6 B7 B10 37.7(3)
B1 B6 B10 B2 -38.0(3)
B1 B6 B10 B7 -137.6(3)
B1 B6 B10 B9 -101.2(3)
B2 C2 B1 C1 -139.3(3)
B2 C2 B1 B6 -102.7(3)
B2 C2 B1 B10 -40.6(3)
B2 C2 B3 B4 142.9(3)
B2 C2 B3 B8 103.3(3)
B2 C2 B3 B9 40.7(3)
B2 C2 B4 C1 101.8(3)
B2 C2 B4 B3 -36.8(3)
B2 C2 B4 B5 65.7(4)
B2 C2 B4 B8 3.2(4)
B2 B1 B6 C1 -96.7(3)
B2 B1 B6 B5 -63.8(4)
B2 B1 B6 B7 -0.2(4)
B2 B1 B6 B10 37.9(3)
B2 B1 B10 B6 -137.9(3)
B2 B1 B10 B7 -100.4(3)
B2 B1 B10 B9 -37.4(3)
B2 B3 B4 C1 -2.5(4)
B2 B3 B4 C2 32.8(3)
B2 B3 B4 B5 -63.4(4)
B2 B3 B4 B8 -101.3(3)
B2 B3 B8 B4 100.4(3)
B2 B3 B8 B5 62.6(4)
B2 B3 B8 B7 -0.4(4)
B2 B3 B8 B9 -37.5(3)
B2 B3 B9 B7 100.9(3)
B2 B3 B9 B8 138.3(3)
B2 B3 B9 B10 37.5(3)
B2 B9 B10 B1 37.7(3)
B2 B9 B10 B6 101.6(3)
B2 B9 B10 B7 137.8(3)
B3 C2 B1 C1 -102.3(3)
B3 C2 B1 B2 37.0(3)
B3 C2 B1 B6 -65.7(4)
B3 C2 B1 B10 -3.6(4)
B3 C2 B2 B1 -142.5(3)
B3 C2 B2 B9 -40.6(3)
B3 C2 B2 B10 -102.7(3)
B3 C2 B4 C1 138.6(3)
B3 C2 B4 B5 102.5(3)
B3 C2 B4 B8 40.0(3)
B3 B2 B9 B7 -100.4(3)
B3 B2 B9 B8 -37.2(3)
B3 B2 B9 B10 -138.1(3)
B3 B2 B10 B1 -100.6(3)
B3 B2 B10 B6 -62.6(4)
B3 B2 B10 B7 0.1(4)
B3 B2 B10 B9 37.5(3)
B3 B4 B5 C1 96.2(3)
B3 B4 B5 B6 62.7(4)
B3 B4 B5 B7 0.1(4)
B3 B4 B5 B8 -37.7(3)
B3 B4 B8 B5 137.9(3)
B3 B4 B8 B7 100.3(3)
B3 B4 B8 B9 37.5(3)
B3 B8 B9 B2 37.2(3)
B3 B8 B9 B7 138.0(3)
B3 B8 B9 B10 100.7(3)
B3 B9 B10 B1 0.3(4)
B3 B9 B10 B2 -37.4(3)
B3 B9 B10 B6 64.2(4)
B3 B9 B10 B7 100.4(3)
B4 C1 C2 B1 -147.3(3)
B4 C1 C2 B2 -108.5(3)
B4 C1 C2 B3 -39.7(3)
B4 C1 B1 C2 31.1(3)
B4 C1 B1 B2 -3.7(4)
B4 C1 B1 B6 -106.1(3)
B4 C1 B1 B10 -66.5(4)
B4 C1 B5 B6 142.1(3)
B4 C1 B5 B7 102.3(3)
B4 C1 B5 B8 40.0(3)
B4 C1 B6 B1 105.9(3)
B4 C1 B6 B5 -36.8(3)
B4 C1 B6 B7 3.5(4)
B4 C1 B6 B10 66.4(4)
B4 C2 B1 C1 -31.4(3)
B4 C2 B1 B2 107.9(3)
B4 C2 B1 B6 5.3(4)
B4 C2 B1 B10 67.4(3)
B4 C2 B2 B1 -105.6(3)
B4 C2 B2 B3 36.9(3)
B4 C2 B2 B9 -3.7(4)
B4 C2 B2 B10 -65.7(4)
B4 C2 B3 B2 -142.9(3)
B4 C2 B3 B8 -39.6(3)
B4 C2 B3 B9 -102.2(3)
B4 B3 B8 B5 -37.8(3)
B4 B3 B8 B7 -100.8(3)
B4 B3 B8 B9 -137.9(3)
B4 B3 B9 B2 -101.1(3)
B4 B3 B9 B7 -0.2(4)
B4 B3 B9 B8 37.2(3)
B4 B3 B9 B10 -63.5(4)
B4 B5 B6 C1 33.8(3)
B4 B5 B6 B1 0.6(4)
B4 B5 B6 B7 -100.0(3)
B4 B5 B6 B10 -62.5(4)
B4 B5 B7 B6 101.1(3)
B4 B5 B7 B8 -37.6(3)
B4 B5 B7 B9 -0.2(4)
B4 B5 B7 B10 64.0(4)
B4 B5 B8 B3 38.0(3)
B4 B5 B8 B7 137.6(3)
B4 B5 B8 B9 101.1(3)
B4 B8 B9 B2 -0.8(4)
B4 B8 B9 B3 -38.0(3)
B4 B8 B9 B7 100.1(3)
B4 B8 B9 B10 62.8(4)
B5 C1 C2 B1 -107.9(3)
B5 C1 C2 B2 -69.2(4)
B5 C1 C2 B3 -0.3(4)
B5 C1 C2 B4 39.4(3)
B5 C1 B1 C2 100.7(3)
B5 C1 B1 B2 65.8(4)
B5 C1 B1 B6 -36.6(3)
B5 C1 B1 B10 3.0(4)
B5 C1 B4 C2 -137.9(3)
B5 C1 B4 B3 -102.7(3)
B5 C1 B4 B8 -40.3(3)
B5 C1 B6 B1 142.6(3)
B5 C1 B6 B7 40.3(3)
B5 C1 B6 B10 103.2(3)
B5 B4 B8 B3 -137.9(3)
B5 B4 B8 B7 -37.6(3)
B5 B4 B8 B9 -100.4(3)
B5 B6 B7 B8 37.2(3)
B5 B6 B7 B9 101.7(3)
B5 B6 B7 B10 138.7(3)
B5 B6 B10 B1 100.3(3)
B5 B6 B10 B2 62.4(4)
B5 B6 B10 B7 -37.2(3)
B5 B6 B10 B9 -0.9(4)
B5 B7 B8 B3 101.7(3)
B5 B7 B8 B4 37.8(3)
B5 B7 B8 B9 138.9(3)
B5 B7 B9 B2 63.4(4)
B5 B7 B9 B3 0.2(4)
B5 B7 B9 B8 -37.1(3)
B5 B7 B9 B10 101.2(3)
B5 B7 B10 B1 -0.6(4)
B5 B7 B10 B2 -64.3(4)
B5 B7 B10 B6 37.4(3)
B5 B7 B10 B9 -101.7(3)
B5 B8 B9 B2 -64.3(4)
B5 B8 B9 B3 -101.4(3)
B5 B8 B9 B7 36.6(3)
B5 B8 B9 B10 -0.7(4)
B6 C1 C2 B1 -40.1(3)
B6 C1 C2 B2 -1.4(4)
B6 C1 C2 B3 67.5(4)
B6 C1 C2 B4 107.2(3)
B6 C1 B1 C2 137.2(3)
B6 C1 B1 B2 102.4(3)
B6 C1 B1 B10 39.6(3)
B6 C1 B4 C2 -100.9(3)
B6 C1 B4 B3 -65.7(4)
B6 C1 B4 B5 37.0(3)
B6 C1 B4 B8 -3.3(4)
B6 C1 B5 B4 -142.1(3)
B6 C1 B5 B7 -39.8(3)
B6 C1 B5 B8 -102.1(3)
B6 B1 B2 C2 95.9(3)
B6 B1 B2 B3 62.9(4)
B6 B1 B2 B9 -0.4(4)
B6 B1 B2 B10 -37.7(3)
B6 B1 B10 B2 137.9(3)
B6 B1 B10 B7 37.5(3)
B6 B1 B10 B9 100.5(3)
B6 B5 B7 B8 -138.7(3)
B6 B5 B7 B9 -101.3(3)
B6 B5 B7 B10 -37.1(3)
B6 B5 B8 B3 -63.0(4)
B6 B5 B8 B4 -101.0(3)
B6 B5 B8 B7 36.6(3)
B6 B5 B8 B9 0.1(4)
B6 B7 B8 B3 64.3(4)
B6 B7 B8 B4 0.4(4)
B6 B7 B8 B5 -37.4(3)
B6 B7 B8 B9 101.5(3)
B6 B7 B9 B2 -1.0(4)
B6 B7 B9 B3 -64.2(4)
B6 B7 B9 B8 -101.5(3)
B6 B7 B9 B10 36.8(3)
B6 B7 B10 B1 -38.0(3)
B6 B7 B10 B2 -101.7(3)
B6 B7 B10 B9 -139.1(3)
B7 B5 B6 C1 133.8(3)
B7 B5 B6 B1 100.6(3)
B7 B5 B6 B10 37.4(3)
B7 B5 B8 B3 -99.6(3)
B7 B5 B8 B4 -137.6(3)
B7 B5 B8 B9 -36.5(3)
B7 B6 B10 B1 137.6(3)
B7 B6 B10 B2 99.6(3)
B7 B6 B10 B9 36.3(3)
B7 B8 B9 B2 -100.8(3)
B7 B8 B9 B3 -138.0(3)
B7 B8 B9 B10 -37.3(3)
B7 B9 B10 B1 -100.1(3)
B7 B9 B10 B2 -137.8(3)
B7 B9 B10 B6 -36.2(3)
B8 B3 B4 C1 98.7(3)
B8 B3 B4 C2 134.0(3)
B8 B3 B4 B5 37.8(3)
B8 B3 B9 B2 -138.3(3)
B8 B3 B9 B7 -37.4(3)
B8 B3 B9 B10 -100.7(3)
B8 B4 B5 C1 134.0(3)
B8 B4 B5 B6 100.5(3)
B8 B4 B5 B7 37.8(3)
B8 B5 B6 C1 96.8(3)
B8 B5 B6 B1 63.6(4)
B8 B5 B6 B7 -37.0(3)
B8 B5 B6 B10 0.5(4)
B8 B5 B7 B6 138.7(3)
B8 B5 B7 B9 37.4(3)
B8 B5 B7 B10 101.5(3)
B8 B7 B9 B2 100.5(3)
B8 B7 B9 B3 37.3(3)
B8 B7 B9 B10 138.3(3)
B8 B7 B10 B1 63.3(4)
B8 B7 B10 B2 -0.4(4)
B8 B7 B10 B6 101.3(3)
B8 B7 B10 B9 -37.8(3)
B8 B9 B10 B1 -62.9(4)
B8 B9 B10 B2 -100.6(3)
B8 B9 B10 B6 1.0(4)
B8 B9 B10 B7 37.2(3)
B9 B2 B3 C2 133.2(3)
B9 B2 B3 B4 100.4(3)
B9 B2 B3 B8 37.7(3)
B9 B2 B10 B1 -138.1(3)
B9 B2 B10 B6 -100.1(3)
B9 B2 B10 B7 -37.4(3)
B9 B3 B4 C1 61.0(4)
B9 B3 B4 C2 96.3(3)
B9 B3 B4 B5 0.1(4)
B9 B3 B4 B8 -37.8(3)
B9 B3 B8 B4 137.9(3)
B9 B3 B8 B5 100.1(3)
B9 B3 B8 B7 37.1(3)
B9 B7 B8 B3 -37.2(3)
B9 B7 B8 B4 -101.1(3)
B9 B7 B8 B5 -138.9(3)
B9 B7 B10 B1 101.1(3)
B9 B7 B10 B2 37.5(3)
B9 B7 B10 B6 139.1(3)
B10 B1 B2 C2 133.6(3)
B10 B1 B2 B3 100.6(3)
B10 B1 B2 B9 37.3(3)
B10 B1 B6 C1 -134.6(3)
B10 B1 B6 B5 -101.7(3)
B10 B1 B6 B7 -38.1(3)
B10 B2 B3 C2 95.7(3)
B10 B2 B3 B4 62.9(4)
B10 B2 B3 B8 0.2(4)
B10 B2 B3 B9 -37.5(3)
B10 B2 B9 B3 138.1(3)
B10 B2 B9 B7 37.7(3)
B10 B2 B9 B8 100.9(3)
B10 B6 B7 B5 -138.7(3)
B10 B6 B7 B8 -101.5(3)
B10 B6 B7 B9 -36.9(3)
B10 B7 B8 B3 0.5(4)
B10 B7 B8 B4 -63.4(4)
B10 B7 B8 B5 -101.2(3)
B10 B7 B8 B9 37.7(3)
B10 B7 B9 B2 -37.8(3)
B10 B7 B9 B3 -101.0(3)
B10 B7 B9 B8 -138.3(3)
B11 C3 C4 B14 -148.2(3)
B11 C3 C4 B15 -109.2(4)
B11 C3 C4 B16 -39.8(3)
B11 C3 B12 B13 142.0(3)
B11 C3 B12 B17 39.9(3)
B11 C3 B12 B18 102.1(3)
B11 C3 B13 B12 -37.3(3)
B11 C3 B13 B14 105.5(3)
B11 C3 B13 B18 3.2(4)
B11 C3 B13 B20 65.9(4)
B11 C3 B14 C4 30.2(3)
B11 C3 B14 B13 -107.0(3)
B11 C3 B14 B15 -4.5(4)
B11 C3 B14 B20 -67.4(4)
B11 C4 B14 C3 -30.7(3)
B11 C4 B14 B13 5.8(4)
B11 C4 B14 B15 108.6(4)
B11 C4 B14 B20 67.7(4)
B11 C4 B15 B14 -106.1(4)
B11 C4 B15 B16 36.6(3)
B11 C4 B15 B19 -4.1(4)
B11 C4 B15 B20 -66.0(4)
B11 C4 B16 B15 -143.5(3)
B11 C4 B16 B17 -40.1(3)
B11 C4 B16 B19 -102.7(3)
B11 B12 B13 C3 33.9(3)
B11 B12 B13 B14 0.9(4)
B11 B12 B13 B18 -99.9(3)
B11 B12 B13 B20 -62.4(4)
B11 B12 B17 B16 38.2(3)
B11 B12 B17 B18 138.1(3)
B11 B12 B17 B19 101.3(3)
B11 B12 B18 B13 101.2(3)
B11 B12 B18 B17 -36.9(3)
B11 B12 B18 B19 0.5(4)
B11 B12 B18 B20 64.2(4)
B11 B16 B17 B12 -38.1(3)
B11 B16 B17 B18 -101.4(3)
B11 B16 B17 B19 -138.0(3)
B11 B16 B19 B15 -101.5(3)
B11 B16 B19 B17 37.3(3)
B11 B16 B19 B18 -0.1(4)
B11 B16 B19 B20 -63.9(4)
B11 B17 B18 B12 37.6(3)
B11 B17 B18 B13 0.2(4)
B11 B17 B18 B19 -100.7(3)
B11 B17 B18 B20 -62.9(4)
B11 B17 B19 B15 -1.0(4)
B11 B17 B19 B16 -37.8(3)
B11 B17 B19 B18 100.8(3)
B11 B17 B19 B20 63.0(4)
B12 C3 C4 B11 39.9(3)
B12 C3 C4 B14 -108.3(3)
B12 C3 C4 B15 -69.3(4)
B12 C3 C4 B16 0.1(4)
B12 C3 B11 C4 -137.7(3)
B12 C3 B11 B16 -102.6(4)
B12 C3 B11 B17 -40.5(3)
B12 C3 B13 B14 142.9(3)
B12 C3 B13 B18 40.5(3)
B12 C3 B13 B20 103.3(3)
B12 C3 B14 C4 100.5(3)
B12 C3 B14 B13 -36.7(3)
B12 C3 B14 B15 65.8(4)
B12 C3 B14 B20 2.9(4)
B12 B11 B16 C4 -95.6(3)
B12 B11 B16 B15 -63.2(4)
B12 B11 B16 B17 38.1(3)
B12 B11 B16 B19 0.4(4)
B12 B11 B17 B16 -137.6(3)
B12 B11 B17 B18 -37.5(3)
B12 B11 B17 B19 -100.2(3)
B12 B13 B14 C3 32.6(3)
B12 B13 B14 C4 -3.8(4)
B12 B13 B14 B15 -63.8(4)
B12 B13 B14 B20 -101.8(3)
B12 B13 B18 B17 37.3(3)
B12 B13 B18 B19 101.0(4)
B12 B13 B18 B20 138.5(3)
B12 B13 B20 B14 100.3(3)
B12 B13 B20 B15 62.5(4)
B12 B13 B20 B18 -37.7(3)
B12 B13 B20 B19 -0.6(4)
B12 B17 B18 B13 -37.4(3)
B12 B17 B18 B19 -138.3(3)
B12 B17 B18 B20 -100.5(3)
B12 B17 B19 B15 -64.6(4)
B12 B17 B19 B16 -101.4(4)
B12 B17 B19 B18 37.1(3)
B12 B17 B19 B20 -0.7(5)
B12 B18 B19 B15 63.3(4)
B12 B18 B19 B16 -0.2(4)
B12 B18 B19 B17 -37.3(3)
B12 B18 B19 B20 100.6(3)
B12 B18 B20 B13 37.1(3)
B12 B18 B20 B14 -0.8(4)
B12 B18 B20 B15 -64.4(4)
B12 B18 B20 B19 -101.1(3)
B13 C3 C4 B11 108.0(3)
B13 C3 C4 B14 -40.2(3)
B13 C3 C4 B15 -1.2(4)
B13 C3 C4 B16 68.3(4)
B13 C3 B11 C4 -100.3(3)
B13 C3 B11 B12 37.4(3)
B13 C3 B11 B16 -65.2(4)
B13 C3 B11 B17 -3.1(4)
B13 C3 B12 B11 -142.0(3)
B13 C3 B12 B17 -102.1(3)
B13 C3 B12 B18 -39.8(3)
B13 C3 B14 C4 137.2(3)
B13 C3 B14 B15 102.5(3)
B13 C3 B14 B20 39.6(3)
B13 B12 B17 B11 -101.0(3)
B13 B12 B17 B16 -62.8(4)
B13 B12 B17 B18 37.1(3)
B13 B12 B17 B19 0.3(4)
B13 B12 B18 B17 -138.1(3)
B13 B12 B18 B19 -100.7(3)
B13 B12 B18 B20 -37.0(3)
B13 B14 B15 C4 95.6(3)
B13 B14 B15 B16 63.0(4)
B13 B14 B15 B19 -0.3(4)
B13 B14 B15 B20 -37.6(3)
B13 B14 B20 B15 137.9(3)
B13 B14 B20 B18 37.6(3)
B13 B14 B20 B19 100.5(3)
B13 B18 B19 B15 -0.1(4)
B13 B18 B19 B16 -63.6(4)
B13 B18 B19 B17 -100.6(3)
B13 B18 B19 B20 37.3(3)
B13 B18 B20 B14 -37.9(3)
B13 B18 B20 B15 -101.5(3)
B13 B18 B20 B19 -138.2(3)
B14 C3 C4 B11 148.2(3)
B14 C3 C4 B15 39.0(3)
B14 C3 C4 B16 108.4(4)
B14 C3 B11 C4 -30.3(3)
B14 C3 B11 B12 107.4(4)
B14 C3 B11 B16 4.8(5)
B14 C3 B11 B17 66.9(4)
B14 C3 B12 B11 -105.5(3)
B14 C3 B12 B13 36.5(3)
B14 C3 B12 B17 -65.6(4)
B14 C3 B12 B18 -3.4(4)
B14 C3 B13 B12 -142.9(3)
B14 C3 B13 B18 -102.3(3)
B14 C3 B13 B20 -39.6(3)
B14 C4 B11 C3 30.6(3)
B14 C4 B11 B12 -5.3(4)
B14 C4 B11 B16 -107.9(4)
B14 C4 B11 B17 -67.8(4)
B14 C4 B15 B16 142.7(3)
B14 C4 B15 B19 102.0(3)
B14 C4 B15 B20 40.1(3)
B14 C4 B16 B11 106.4(4)
B14 C4 B16 B15 -37.0(3)
B14 C4 B16 B17 66.4(4)
B14 C4 B16 B19 3.7(4)
B14 B13 B18 B12 -101.1(3)
B14 B13 B18 B17 -63.7(4)
B14 B13 B18 B19 -0.1(4)
B14 B13 B18 B20 37.4(3)
B14 B13 B20 B15 -37.8(3)
B14 B13 B20 B18 -137.9(3)
B14 B13 B20 B19 -100.9(4)
B14 B15 B16 C4 33.1(3)
B14 B15 B16 B11 0.5(5)
B14 B15 B16 B17 -62.6(4)
B14 B15 B16 B19 -99.9(4)
B14 B15 B19 B16 101.1(4)
B14 B15 B19 B17 64.4(4)
B14 B15 B19 B18 0.2(5)
B14 B15 B19 B20 -37.0(3)
B14 B15 B20 B13 38.0(3)
B14 B15 B20 B18 101.3(3)
B14 B15 B20 B19 138.0(3)
B15 C4 B11 C3 101.9(4)
B15 C4 B11 B12 66.0(4)
B15 C4 B11 B16 -36.6(3)
B15 C4 B11 B17 3.5(4)
B15 C4 B14 C3 -139.3(3)
B15 C4 B14 B13 -102.7(3)
B15 C4 B14 B20 -40.8(3)
B15 C4 B16 B11 143.5(3)
B15 C4 B16 B17 103.4(4)
B15 C4 B16 B19 40.8(3)
B15 B14 B20 B13 -137.9(3)
B15 B14 B20 B18 -100.3(3)
B15 B14 B20 B19 -37.4(3)
B15 B16 B17 B11 100.9(3)
B15 B16 B17 B12 62.9(4)
B15 B16 B17 B18 -0.5(4)
B15 B16 B17 B19 -37.1(3)
B15 B16 B19 B17 138.8(3)
B15 B16 B19 B18 101.4(3)
B15 B16 B19 B20 37.7(3)
B15 B19 B20 B13 101.4(4)
B15 B19 B20 B14 37.6(3)
B15 B19 B20 B18 138.7(3)
B16 C4 B11 C3 138.5(4)
B16 C4 B11 B12 102.6(4)
B16 C4 B11 B17 40.1(3)
B16 C4 B14 C3 -102.1(4)
B16 C4 B14 B13 -65.6(4)
B16 C4 B14 B15 37.2(3)
B16 C4 B14 B20 -3.7(4)
B16 C4 B15 B14 -142.7(3)
B16 C4 B15 B19 -40.7(3)
B16 C4 B15 B20 -102.6(3)
B16 B11 B12 C3 95.8(3)
B16 B11 B12 B13 62.2(4)
B16 B11 B12 B17 -37.9(3)
B16 B11 B12 B18 -0.5(4)
B16 B11 B17 B12 137.6(3)
B16 B11 B17 B18 100.1(3)
B16 B11 B17 B19 37.5(3)
B16 B15 B19 B17 -36.7(3)
B16 B15 B19 B18 -100.9(4)
B16 B15 B19 B20 -138.1(3)
B16 B15 B20 B13 -62.5(4)
B16 B15 B20 B14 -100.5(4)
B16 B15 B20 B18 0.7(4)
B16 B15 B20 B19 37.4(3)
B16 B17 B18 B12 101.5(3)
B16 B17 B18 B13 64.1(4)
B16 B17 B18 B19 -36.8(3)
B16 B17 B18 B20 1.0(4)
B16 B17 B19 B15 36.8(3)
B16 B17 B19 B18 138.6(3)
B16 B17 B19 B20 100.7(4)
B16 B19 B20 B13 64.0(4)
B16 B19 B20 B14 0.2(4)
B16 B19 B20 B15 -37.4(3)
B16 B19 B20 B18 101.2(4)
B17 B11 B12 C3 133.7(3)
B17 B11 B12 B13 100.1(3)
B17 B11 B12 B18 37.3(3)
B17 B11 B16 C4 -133.7(3)
B17 B11 B16 B15 -101.4(4)
B17 B11 B16 B19 -37.7(3)
B17 B12 B13 C3 96.4(3)
B17 B12 B13 B14 63.4(4)
B17 B12 B13 B18 -37.4(3)
B17 B12 B13 B20 0.2(4)
B17 B12 B18 B13 138.1(3)
B17 B12 B18 B19 37.4(3)
B17 B12 B18 B20 101.1(3)
B17 B16 B19 B15 -138.8(3)
B17 B16 B19 B18 -37.4(3)
B17 B16 B19 B20 -101.1(3)
B17 B18 B19 B15 100.6(4)
B17 B18 B19 B16 37.0(3)
B17 B18 B19 B20 137.9(3)
B17 B18 B20 B13 100.4(3)
B17 B18 B20 B14 62.5(4)
B17 B18 B20 B15 -1.1(4)
B17 B18 B20 B19 -37.8(3)
B17 B19 B20 B13 0.8(5)
B17 B19 B20 B14 -63.1(4)
B17 B19 B20 B15 -100.7(4)
B17 B19 B20 B18 38.0(3)
B18 B12 B13 C3 133.8(3)
B18 B12 B13 B14 100.8(3)
B18 B12 B13 B20 37.6(3)
B18 B12 B17 B11 -138.1(3)
B18 B12 B17 B16 -100.0(4)
B18 B12 B17 B19 -36.8(3)
B18 B13 B14 C3 96.7(3)
B18 B13 B14 C4 60.3(4)
B18 B13 B14 B15 0.2(4)
B18 B13 B14 B20 -37.8(3)
B18 B13 B20 B14 137.9(3)
B18 B13 B20 B15 100.1(3)
B18 B13 B20 B19 37.1(3)
B18 B17 B19 B15 -101.8(3)
B18 B17 B19 B16 -138.6(3)
B18 B17 B19 B20 -37.8(3)
B18 B19 B20 B13 -37.2(3)
B18 B19 B20 B14 -101.1(3)
B18 B19 B20 B15 -138.7(3)
B19 B15 B16 C4 133.0(3)
B19 B15 B16 B11 100.4(4)
B19 B15 B16 B17 37.3(3)
B19 B15 B20 B13 -100.0(3)
B19 B15 B20 B14 -138.0(3)
B19 B15 B20 B18 -36.7(3)
B19 B16 B17 B11 138.0(3)
B19 B16 B17 B12 100.0(3)
B19 B16 B17 B18 36.6(3)
B19 B17 B18 B12 138.3(3)
B19 B17 B18 B13 100.9(3)
B19 B17 B18 B20 37.8(3)
B19 B18 B20 B13 138.2(3)
B19 B18 B20 B14 100.3(4)
B19 B18 B20 B15 36.7(3)
B20 B13 B14 C3 134.5(3)
B20 B13 B14 C4 98.0(3)
B20 B13 B14 B15 38.0(3)
B20 B13 B18 B12 -138.5(3)
B20 B13 B18 B17 -101.1(3)
B20 B13 B18 B19 -37.5(3)
B20 B14 B15 C4 133.3(3)
B20 B14 B15 B16 100.6(4)
B20 B14 B15 B19 37.3(3)
B20 B15 B16 C4 95.6(3)
B20 B15 B16 B11 63.0(4)
B20 B15 B16 B17 -0.1(4)
B20 B15 B16 B19 -37.4(3)
B20 B15 B19 B16 138.1(3)
B20 B15 B19 B17 101.4(3)
B20 B15 B19 B18 37.2(3)
B20 B18 B19 B15 -37.3(3)
B20 B18 B19 B16 -100.9(4)
B20 B18 B19 B17 -137.9(3)

loop_
_exptl_oxdiff_crystal_face_indexfrac_h
_exptl_oxdiff_crystal_face_indexfrac_k
_exptl_oxdiff_crystal_face_indexfrac_l
_exptl_oxdiff_crystal_face_x
_exptl_oxdiff_crystal_face_y
_exptl_oxdiff_crystal_face_z
-14.9959 -0.9958 0.9989 0.0633 -0.0645 1.0101
10.0191 -1.0005 5.0122 -0.0009 0.8519 -0.4461
14.9999 -0.0039 0.0043 0.0865 0.2628 -0.9416
-3.0270 1.9979 -7.0149 -0.0564 -1.0472 -0.0901
14.9959 0.9958 -0.9989 -0.0633 0.0645 -1.0101
9.9893 -3.0047 -2.9972 0.8201 0.0521 -0.5922
-8.0028 -3.9993 -0.9976 0.8140 0.0547 0.6345
9.0028 3.9990 0.9979 -0.8082 -0.0372 -0.6973
-13.9888 1.0053 2.9992 -0.4391 0.0350 0.9236
3.0270 -1.9979 7.0149 0.0564 1.0472 0.0901
-13.0153 1.0017 -4.0115 -0.0685 -0.7848 0.6627
